data_7050586
loop_
_publ_author_name
'Jos\'e P\'erez'
'Luis Garc\'ia'
'Eduardo P\'erez'
'Jos\'e Luis Serrano'
'Jos\'e Francisco Mart\'inez'
'Gregorio S\'anchez'
'Gregorio L\'opez'
'Arturo Espinosa'
'Malva Liu'
'Franciso Sanz'

_publ_section_title
;
 Solid state conformational and theoretical study of complexes
 containing the (CxN)Pd moiety (CxN = 2-(phenylazo)phenyl-C,N and its
 derivatives)
;
_journal_issue 10
_journal_name_full 'New J. Chem.'
_journal_page_first 1490
_journal_page_last 1496
_journal_paper_doi 10.1039/b302653a
_journal_volume 27
_journal_year 2003
_chemical_formula_sum 'C34 H25 F3 N3 O2 P Pd'
_chemical_formula_weight 701.94
_space_group_IT_number 15
_symmetry_cell_setting monoclinic
_symmetry_space_group_name_Hall '-C 2yc'
_symmetry_space_group_name_H-M 'C 1 2/c 1'
_atom_sites_solution_hydrogens geom
_atom_sites_solution_primary direct
_atom_sites_solution_secondary difmap
_audit_creation_method SHELXL-97
_cell_angle_alpha 90.00
_cell_angle_beta 101.969(10)
_cell_angle_gamma 90.00
_cell_formula_units_Z 8
_cell_length_a 32.628(7)
_cell_length_b 11.079(3)
_cell_length_c 17.333(4)
_cell_measurement_temperature 293(2)
_cell_volume 6129(3)
_computing_structure_refinement 'SHELXL-97 (Sheldrick, 1997)'
_computing_structure_solution 'SHELXS-97 (Sheldrick, 1990)'
_diffrn_ambient_temperature 293(2)
_diffrn_measured_fraction_theta_full 0.000
_diffrn_measured_fraction_theta_max 0.981
_diffrn_radiation_monochromator graphite
_diffrn_radiation_source 'fine-focus sealed tube'
_diffrn_radiation_type MoK\a
_diffrn_radiation_wavelength 0.71073
_diffrn_reflns_av_R_equivalents 0.0500
_diffrn_reflns_av_sigmaI/netI 0.0779
_diffrn_reflns_limit_h_max 44
_diffrn_reflns_limit_h_min -40
_diffrn_reflns_limit_k_max 13
_diffrn_reflns_limit_k_min -15
_diffrn_reflns_limit_l_max 23
_diffrn_reflns_limit_l_min -22
_diffrn_reflns_number 17757
_diffrn_reflns_theta_full 0.50
_diffrn_reflns_theta_max 29.16
_diffrn_reflns_theta_min 1.95
_exptl_absorpt_coefficient_mu 0.712
_exptl_absorpt_correction_type none
_exptl_crystal_density_diffrn 1.521
_exptl_crystal_density_method 'not measured'
_exptl_crystal_F_000 2832
_exptl_crystal_size_max 0.40
_exptl_crystal_size_mid 0.25
_exptl_crystal_size_min 0.20
_refine_diff_density_max 0.742
_refine_diff_density_min -0.930
_refine_diff_density_rms 0.186
_refine_ls_extinction_method none
_refine_ls_goodness_of_fit_ref 0.921
_refine_ls_hydrogen_treatment mixed
_refine_ls_matrix_type full
_refine_ls_number_parameters 397
_refine_ls_number_reflns 8114
_refine_ls_number_restraints 0
_refine_ls_restrained_S_all 0.921
_refine_ls_R_factor_all 0.0925
_refine_ls_R_factor_gt 0.0410
_refine_ls_shift/su_max 0.001
_refine_ls_shift/su_mean 0.000
_refine_ls_structure_factor_coef Fsqd
_refine_ls_weighting_details 'calc w=1/[\s^2^(Fo^2^)+(0.0634P)^2^+0.0000P] where P=(Fo^2^+2Fc^2^)/3'
_refine_ls_weighting_scheme calc
_refine_ls_wR_factor_gt 0.0946
_refine_ls_wR_factor_ref 0.1213
_reflns_number_gt 4933
_reflns_number_total 8114
_reflns_threshold_expression >2sigma(I)
_cod_data_source_file b302653a.txt
_cod_data_source_block compound_1
_cod_original_sg_symbol_H-M C2/c
_cod_database_code 7050586

loop_
_symmetry_equiv_pos_as_xyz
'x, y, z'
'-x, y, -z+1/2'
'x+1/2, y+1/2, z'
'-x+1/2, y+1/2, -z+1/2'
'-x, -y, -z'
'x, -y, z-1/2'
'-x+1/2, -y+1/2, -z'
'x+1/2, -y+1/2, z-1/2'

loop_
_atom_site_label
_atom_site_type_symbol
_atom_site_fract_x
_atom_site_fract_y
_atom_site_fract_z
_atom_site_U_iso_or_equiv
_atom_site_adp_type
_atom_site_occupancy
_atom_site_symmetry_multiplicity
_atom_site_calc_flag
_atom_site_refinement_flags
_atom_site_disorder_assembly
_atom_site_disorder_group
Pd1 Pd 0.149842(7) 0.63125(2) 0.008019(13) 0.04030(9) Uani 1 1 d . . .
P1 P 0.10410(3) 0.57890(8) -0.10309(5) 0.0426(2) Uani 1 1 d . . .
N2 N 0.20026(8) 0.6807(2) 0.09952(14) 0.0413(6) Uani 1 1 d . . .
C1 C 0.19751(10) 0.5427(3) -0.02397(17) 0.0428(7) Uani 1 1 d . . .
C29 C 0.12418(10) 0.6298(3) -0.18814(18) 0.0443(7) Uani 1 1 d . . .
C17 C 0.05219(11) 0.6472(3) -0.11562(19) 0.0477(8) Uani 1 1 d . . .
N1 N 0.23666(9) 0.6541(3) 0.08904(16) 0.0473(7) Uani 1 1 d . . .
C7 C 0.19976(10) 0.7498(3) 0.16894(17) 0.0457(7) Uani 1 1 d . . .
C30 C 0.14530(12) 0.7395(4) -0.1820(2) 0.0629(10) Uani 1 1 d . . .
H30 H 0.1486 0.7838 -0.1355 0.076 Uiso 1 1 calc R . .
C34 C 0.12087(12) 0.5646(3) -0.25718(19) 0.0547(9) Uani 1 1 d . . .
H34 H 0.1071 0.4906 -0.2623 0.066 Uiso 1 1 calc R . .
C6 C 0.23599(10) 0.5810(3) 0.02326(18) 0.0458(7) Uani 1 1 d . . .
C5 C 0.27471(11) 0.5451(3) 0.0098(2) 0.0549(9) Uani 1 1 d . . .
H5 H 0.2992 0.5753 0.0409 0.066 Uiso 1 1 calc R . .
C22 C 0.04506(12) 0.7640(3) -0.1431(2) 0.0605(9) Uani 1 1 d . . .
H22 H 0.0666 0.8064 -0.1586 0.073 Uiso 1 1 calc R . .
C9 C 0.23005(16) 0.8921(4) 0.2667(3) 0.0821(13) Uani 1 1 d . . .
H9 H 0.2514 0.9458 0.2874 0.099 Uiso 1 1 calc R . .
C3 C 0.23957(12) 0.4207(4) -0.0945(2) 0.0617(10) Uani 1 1 d . . .
H3 H 0.2405 0.3630 -0.1330 0.074 Uiso 1 1 calc R . .
F3 F 0.17343(9) 0.7586(3) -0.37189(14) 0.1051(10) Uani 1 1 d . . .
C12 C 0.16683(12) 0.7337(3) 0.2061(2) 0.0559(9) Uani 1 1 d . . .
H12 H 0.1452 0.6807 0.1854 0.067 Uiso 1 1 calc R . .
C2 C 0.20087(11) 0.4612(3) -0.0829(2) 0.0533(8) Uani 1 1 d . . .
H2 H 0.1766 0.4327 -0.1158 0.064 Uiso 1 1 calc R . .
F1 F -0.06274(8) 0.8068(3) -0.1324(2) 0.1081(10) Uani 1 1 d . . .
C33 C 0.13760(14) 0.6076(4) -0.3185(2) 0.0671(11) Uani 1 1 d . . .
H33 H 0.1355 0.5626 -0.3645 0.081 Uiso 1 1 calc R . .
C20 C -0.02485(12) 0.7541(4) -0.1263(3) 0.0696(11) Uani 1 1 d . . .
C8 C 0.23172(12) 0.8295(3) 0.1987(2) 0.0598(9) Uani 1 1 d . . .
H8 H 0.2539 0.8406 0.1733 0.072 Uiso 1 1 calc R . .
C18 C 0.01936(11) 0.5858(4) -0.0930(2) 0.0621(10) Uani 1 1 d . . .
H18 H 0.0236 0.5077 -0.0733 0.075 Uiso 1 1 calc R . .
C19 C -0.01945(13) 0.6391(4) -0.0993(3) 0.0742(12) Uani 1 1 d . . .
H19 H -0.0415 0.5970 -0.0852 0.089 Uiso 1 1 calc R . .
C32 C 0.15695(13) 0.7150(4) -0.3112(2) 0.0683(11) Uani 1 1 d . . .
C21 C 0.00657(13) 0.8191(4) -0.1479(3) 0.0704(11) Uani 1 1 d . . .
H21 H 0.0022 0.8983 -0.1654 0.084 Uiso 1 1 calc R . .
C11 C 0.16605(15) 0.7971(4) 0.2747(2) 0.0733(12) Uani 1 1 d . . .
H11 H 0.1441 0.7855 0.3006 0.088 Uiso 1 1 calc R . .
C4 C 0.27655(12) 0.4646(4) -0.0497(2) 0.0625(10) Uani 1 1 d . . .
H4 H 0.3022 0.4402 -0.0597 0.075 Uiso 1 1 calc R . .
C31 C 0.16148(13) 0.7836(4) -0.2442(2) 0.0738(12) Uani 1 1 d . . .
H31 H 0.1751 0.8578 -0.2406 0.089 Uiso 1 1 calc R . .
C10 C 0.19739(18) 0.8764(4) 0.3045(3) 0.0866(15) Uani 1 1 d . . .
H10 H 0.1966 0.9195 0.3502 0.104 Uiso 1 1 calc R . .
N3 N 0.10568(8) 0.7454(2) 0.04176(15) 0.0452(6) Uani 1 1 d . . .
O1 O 0.06818(9) 0.6188(3) 0.10495(18) 0.0789(9) Uani 1 1 d . . .
F2 F 0.06156(10) 0.0603(2) -0.1401(2) 0.1208(11) Uani 1 1 d . . .
O2 O 0.12823(9) 0.9141(3) -0.0136(2) 0.0793(8) Uani 1 1 d . . .
C24 C 0.06283(11) 0.3764(3) -0.1809(2) 0.0580(9) Uani 1 1 d . . .
H24 H 0.0499 0.4303 -0.2195 0.070 Uiso 1 1 calc R . .
C23 C 0.09173(10) 0.4189(3) -0.11519(18) 0.0452(7) Uani 1 1 d . . .
C16 C 0.10452(13) 0.8657(3) 0.0236(2) 0.0579(9) Uani 1 1 d . . .
C13 C 0.07412(11) 0.7173(4) 0.0802(2) 0.0564(9) Uani 1 1 d . . .
C28 C 0.10969(12) 0.3361(3) -0.0580(2) 0.0529(9) Uani 1 1 d . . .
H28 H 0.1288 0.3628 -0.0139 0.063 Uiso 1 1 calc R . .
C26 C 0.07149(15) 0.1788(4) -0.1307(3) 0.0735(12) Uani 1 1 d . . .
C27 C 0.09970(13) 0.2150(4) -0.0654(3) 0.0699(11) Uani 1 1 d . . .
H27 H 0.1118 0.1598 -0.0269 0.084 Uiso 1 1 calc R . .
C25 C 0.05354(13) 0.2552(4) -0.1886(3) 0.0713(12) Uani 1 1 d . . .
H25 H 0.0351 0.2263 -0.2331 0.086 Uiso 1 1 calc R . .
C15 C 0.06987(15) 0.9288(4) 0.0525(3) 0.0823(13) Uani 1 1 d . . .
H15A H 0.0507 0.9674 0.0093 0.099 Uiso 1 1 calc R . .
H15B H 0.0810 0.9892 0.0918 0.099 Uiso 1 1 calc R . .
C14 C 0.04840(16) 0.8293(5) 0.0879(3) 0.0851(14) Uani 1 1 d . . .
H14A H 0.0197 0.8195 0.0593 0.102 Uiso 1 1 calc R . .
H14B H 0.0483 0.8460 0.1428 0.102 Uiso 1 1 calc R . .

loop_
_atom_site_aniso_label
_atom_site_aniso_U_11
_atom_site_aniso_U_22
_atom_site_aniso_U_33
_atom_site_aniso_U_23
_atom_site_aniso_U_13
_atom_site_aniso_U_12
Pd1 0.03823(14) 0.04168(15) 0.03937(14) -0.00249(10) 0.00435(9) -0.00140(11)
P1 0.0392(4) 0.0458(5) 0.0408(4) -0.0009(4) 0.0035(3) -0.0041(4)
N2 0.0424(15) 0.0394(14) 0.0396(13) -0.0008(12) 0.0027(11) -0.0022(12)
C1 0.0401(17) 0.0445(18) 0.0427(16) 0.0005(14) 0.0061(14) 0.0009(14)
C29 0.0414(17) 0.0471(19) 0.0427(16) -0.0006(15) 0.0045(13) -0.0038(15)
C17 0.0431(18) 0.050(2) 0.0473(18) -0.0014(15) 0.0034(14) -0.0026(15)
N1 0.0426(16) 0.0507(17) 0.0462(15) 0.0018(13) 0.0034(12) -0.0034(13)
C7 0.0512(19) 0.0419(18) 0.0400(16) -0.0023(14) 0.0006(14) 0.0027(15)
C30 0.064(2) 0.068(3) 0.054(2) -0.0054(19) 0.0048(18) -0.028(2)
C34 0.070(2) 0.047(2) 0.0474(19) 0.0028(16) 0.0133(17) -0.0068(18)
C6 0.0485(19) 0.0462(18) 0.0409(16) 0.0027(15) 0.0052(14) -0.0006(15)
C5 0.0416(19) 0.063(2) 0.058(2) 0.0034(19) 0.0065(16) -0.0004(17)
C22 0.051(2) 0.050(2) 0.076(2) -0.0014(19) 0.0054(19) -0.0048(18)
C9 0.085(3) 0.070(3) 0.082(3) -0.031(2) -0.002(3) -0.010(2)
C3 0.057(2) 0.063(2) 0.067(2) -0.013(2) 0.0170(19) 0.002(2)
F3 0.130(2) 0.123(2) 0.0720(15) 0.0197(16) 0.0414(16) -0.0420(19)
C12 0.060(2) 0.059(2) 0.0470(18) -0.0017(17) 0.0075(17) -0.0013(18)
C2 0.0432(19) 0.055(2) 0.060(2) -0.0110(18) 0.0077(16) -0.0036(16)
F1 0.0518(15) 0.0794(18) 0.187(3) -0.0265(19) 0.0113(17) 0.0168(13)
C33 0.091(3) 0.066(3) 0.047(2) 0.0010(18) 0.020(2) -0.011(2)
C20 0.045(2) 0.060(3) 0.099(3) -0.019(2) 0.002(2) 0.0039(19)
C8 0.061(2) 0.053(2) 0.062(2) -0.0098(18) 0.0038(18) -0.0069(19)
C18 0.052(2) 0.060(2) 0.077(3) 0.008(2) 0.0203(19) 0.0028(19)
C19 0.052(2) 0.069(3) 0.107(3) 0.001(2) 0.030(2) -0.004(2)
C32 0.069(3) 0.079(3) 0.057(2) 0.015(2) 0.016(2) -0.014(2)
C21 0.059(3) 0.045(2) 0.100(3) -0.006(2) 0.000(2) 0.005(2)
C11 0.086(3) 0.087(3) 0.049(2) -0.003(2) 0.019(2) 0.014(3)
C4 0.050(2) 0.072(3) 0.068(2) -0.006(2) 0.0184(19) 0.0064(19)
C31 0.075(3) 0.071(3) 0.074(3) 0.006(2) 0.013(2) -0.034(2)
C10 0.108(4) 0.086(3) 0.059(3) -0.030(2) 0.000(3) 0.021(3)
N3 0.0441(15) 0.0439(16) 0.0469(14) -0.0018(12) 0.0082(12) 0.0006(12)
O1 0.073(2) 0.077(2) 0.090(2) 0.0320(16) 0.0235(16) -0.0018(15)
F2 0.135(3) 0.0609(17) 0.165(3) -0.0184(18) 0.028(2) -0.0473(17)
O2 0.0695(19) 0.0580(17) 0.116(2) 0.0092(17) 0.0327(18) -0.0072(15)
C24 0.048(2) 0.065(3) 0.058(2) -0.0057(18) 0.0041(17) -0.0109(18)
C23 0.0457(18) 0.0459(18) 0.0449(17) -0.0027(15) 0.0112(15) -0.0086(15)
C16 0.058(2) 0.051(2) 0.065(2) -0.0079(18) 0.0131(19) -0.0010(18)
C13 0.051(2) 0.069(3) 0.0502(19) 0.0048(19) 0.0120(16) 0.0019(19)
C28 0.056(2) 0.054(2) 0.0492(19) 0.0012(17) 0.0115(17) -0.0104(17)
C26 0.075(3) 0.048(2) 0.102(3) -0.010(2) 0.030(3) -0.026(2)
C27 0.077(3) 0.053(2) 0.082(3) 0.013(2) 0.020(2) -0.015(2)
C25 0.058(2) 0.073(3) 0.081(3) -0.025(2) 0.011(2) -0.029(2)
C15 0.098(4) 0.056(3) 0.102(3) -0.010(2) 0.040(3) 0.016(2)
C14 0.089(3) 0.096(3) 0.084(3) 0.009(3) 0.047(3) 0.026(3)

loop_
_atom_type_symbol
_atom_type_description
_atom_type_scat_dispersion_real
_atom_type_scat_dispersion_imag
_atom_type_scat_source
C C 0.0033 0.0016 'International Tables Vol C Tables 4.2.6.8 and 6.1.1.4'
H H 0.0000 0.0000 'International Tables Vol C Tables 4.2.6.8 and 6.1.1.4'
F F 0.0171 0.0103 'International Tables Vol C Tables 4.2.6.8 and 6.1.1.4'
N N 0.0061 0.0033 'International Tables Vol C Tables 4.2.6.8 and 6.1.1.4'
O O 0.0106 0.0060 'International Tables Vol C Tables 4.2.6.8 and 6.1.1.4'
P P 0.1023 0.0942 'International Tables Vol C Tables 4.2.6.8 and 6.1.1.4'
Pd Pd -0.9988 1.0072 'International Tables Vol C Tables 4.2.6.8 and 6.1.1.4'

loop_
_geom_angle_atom_site_label_1
_geom_angle_atom_site_label_2
_geom_angle_atom_site_label_3
_geom_angle
_geom_angle_site_symmetry_1
_geom_angle_site_symmetry_3
_geom_angle_publ_flag
C1 Pd1 N3 171.75(11) . . ?
C1 Pd1 N2 78.86(11) . . ?
N3 Pd1 N2 96.19(10) . . ?
C1 Pd1 P1 92.97(9) . . ?
N3 Pd1 P1 91.26(8) . . ?
N2 Pd1 P1 170.16(7) . . ?
C23 P1 C29 108.44(14) . . ?
C23 P1 C17 102.23(15) . . ?
C29 P1 C17 104.82(15) . . ?
C23 P1 Pd1 116.14(11) . . ?
C29 P1 Pd1 109.04(11) . . ?
C17 P1 Pd1 115.36(11) . . ?
N1 N2 C7 114.7(3) . . ?
N1 N2 Pd1 115.99(19) . . ?
C7 N2 Pd1 129.0(2) . . ?
C2 C1 C6 115.2(3) . . ?
C2 C1 Pd1 134.8(2) . . ?
C6 C1 Pd1 109.8(2) . . ?
C34 C29 C30 118.1(3) . . ?
C34 C29 P1 124.2(3) . . ?
C30 C29 P1 117.6(3) . . ?
C22 C17 C18 118.1(3) . . ?
C22 C17 P1 121.0(3) . . ?
C18 C17 P1 120.8(3) . . ?
N2 N1 C6 113.2(3) . . ?
C12 C7 C8 120.7(3) . . ?
C12 C7 N2 118.1(3) . . ?
C8 C7 N2 121.1(3) . . ?
C31 C30 C29 120.8(4) . . ?
C33 C34 C29 121.1(3) . . ?
C5 C6 N1 116.3(3) . . ?
C5 C6 C1 123.1(3) . . ?
N1 C6 C1 120.6(3) . . ?
C4 C5 C6 119.6(3) . . ?
C17 C22 C21 121.3(4) . . ?
C10 C9 C8 121.1(4) . . ?
C4 C3 C2 121.3(3) . . ?
C7 C12 C11 119.5(4) . . ?
C1 C2 C3 121.9(3) . . ?
C32 C33 C34 119.2(4) . . ?
F1 C20 C19 118.9(4) . . ?
F1 C20 C21 118.5(4) . . ?
C19 C20 C21 122.6(4) . . ?
C9 C8 C7 118.7(4) . . ?
C19 C18 C17 121.0(4) . . ?
C20 C19 C18 118.7(4) . . ?
C33 C32 F3 119.6(4) . . ?
C33 C32 C31 122.6(4) . . ?
F3 C32 C31 117.8(4) . . ?
C20 C21 C22 118.3(4) . . ?
C10 C11 C12 120.3(4) . . ?
C5 C4 C3 118.8(3) . . ?
C32 C31 C30 118.2(4) . . ?
C11 C10 C9 119.7(4) . . ?
C16 N3 C13 110.2(3) . . ?
C16 N3 Pd1 120.9(2) . . ?
C13 N3 Pd1 128.9(2) . . ?
C25 C24 C23 120.3(4) . . ?
C28 C23 C24 118.2(3) . . ?
C28 C23 P1 120.7(3) . . ?
C24 C23 P1 121.1(3) . . ?
O2 C16 N3 123.8(3) . . ?
O2 C16 C15 124.9(4) . . ?
N3 C16 C15 111.3(3) . . ?
O1 C13 N3 124.8(4) . . ?
O1 C13 C14 125.2(3) . . ?
N3 C13 C14 109.9(3) . . ?
C27 C28 C23 121.3(4) . . ?
C25 C26 F2 117.5(4) . . ?
C25 C26 C27 123.2(4) . . ?
F2 C26 C27 119.2(5) . . ?
C26 C27 C28 117.9(4) . . ?
C26 C25 C24 119.1(4) . . ?
C16 C15 C14 104.0(3) . . ?
C15 C14 C13 104.5(3) . . ?

loop_
_geom_bond_atom_site_label_1
_geom_bond_atom_site_label_2
_geom_bond_distance
_geom_bond_site_symmetry_2
_geom_bond_publ_flag
Pd1 C1 2.012(3) . ?
Pd1 N3 2.090(3) . ?
Pd1 N2 2.107(3) . ?
Pd1 P1 2.2540(9) . ?
P1 C23 1.821(4) . ?
P1 C29 1.822(3) . ?
P1 C17 1.827(4) . ?
N2 N1 1.273(4) . ?
N2 C7 1.429(4) . ?
C1 C2 1.385(4) . ?
C1 C6 1.414(4) . ?
C29 C34 1.382(4) . ?
C29 C30 1.391(5) . ?
C17 C22 1.382(5) . ?
C17 C18 1.392(5) . ?
N1 C6 1.395(4) . ?
C7 C12 1.374(5) . ?
C7 C8 1.382(5) . ?
C30 C31 1.383(5) . ?
C34 C33 1.377(5) . ?
C6 C5 1.390(5) . ?
C5 C4 1.374(5) . ?
C22 C21 1.383(5) . ?
C9 C10 1.372(7) . ?
C9 C8 1.379(6) . ?
C3 C4 1.380(5) . ?
C3 C2 1.393(5) . ?
F3 C32 1.366(4) . ?
C12 C11 1.385(5) . ?
F1 C20 1.352(4) . ?
C33 C32 1.341(5) . ?
C20 C19 1.356(6) . ?
C20 C21 1.367(6) . ?
C18 C19 1.381(5) . ?
C32 C31 1.370(6) . ?
C11 C10 1.366(6) . ?
N3 C16 1.368(4) . ?
N3 C13 1.373(4) . ?
O1 C13 1.204(4) . ?
F2 C26 1.354(5) . ?
O2 C16 1.228(4) . ?
C24 C25 1.377(5) . ?
C24 C23 1.401(5) . ?
C23 C28 1.387(5) . ?
C16 C15 1.501(5) . ?
C13 C14 1.519(6) . ?
C28 C27 1.381(5) . ?
C26 C25 1.350(6) . ?
C26 C27 1.363(6) . ?
C15 C14 1.503(6) . ?
